data_2010942
loop_
_publ_author_name
'Creaven, Bernadette S.'
'Howie, R. Alan'
'Long, Conor'

_publ_section_title
;
 Pentacarbonyl(di-2-pyridylamine)tungsten(0)
;
_journal_issue 5
_journal_name_full 'Acta Crystallographica Section C'
_journal_page_first e181
_journal_page_last e182
_journal_paper_doi 10.1107/S0108270100004728
_journal_volume 56
_journal_year 2000
_chemical_formula_iupac '[W (C10 H9 N3) (C1 O1)5]'
_chemical_formula_moiety 'C15 H9 N3 O5 W'
_chemical_formula_sum 'C15 H9 N3 O5 W'
_chemical_formula_weight 495.10
_chemical_name_systematic
;
 2,2'-Dipyridylaminepentacarbonyltungsten(0)
;
_space_group_IT_number 14
_symmetry_cell_setting monoclinic
_symmetry_space_group_name_Hall '-P 2yn'
_symmetry_space_group_name_H-M 'P 1 21/n 1'
_audit_creation_method SHELXL-97
_cell_angle_alpha 90.00
_cell_angle_beta 99.61(7)
_cell_angle_gamma 90.00
_cell_formula_units_Z 4
_cell_length_a 12.812(11)
_cell_length_b 7.185(7)
_cell_length_c 17.835(15)
_cell_measurement_reflns_used 14
_cell_measurement_temperature 298(2)
_cell_measurement_theta_max 12.45
_cell_measurement_theta_min 10.20
_cell_volume 1619(3)
_computing_cell_refinement 'Nicolet P3 Software (Nicolet, 1980)'
_computing_data_collection 'Nicolet P3 Software (Nicolet, 1980)'
_computing_data_reduction 'RDNIC (Howie, 1980)'
_computing_publication_material SHELXL97
_computing_structure_refinement 'SHELXL97 (Sheldrick, 1997)'
_computing_structure_solution 'SHELXS86 (Sheldrick, 1990)'
_diffrn_ambient_temperature 298(2)
_diffrn_measured_fraction_theta_full .999
_diffrn_measured_fraction_theta_max .999
_diffrn_measurement_device_type 'Nicolet P3'
_diffrn_measurement_method \q-2\q
_diffrn_radiation_monochromator graphite
_diffrn_radiation_source 'normal-focus sealed tube'
_diffrn_radiation_type MoK\a
_diffrn_radiation_wavelength .71073
_diffrn_reflns_av_R_equivalents .0410
_diffrn_reflns_av_sigmaI/netI .0873
_diffrn_reflns_limit_h_max 16
_diffrn_reflns_limit_h_min 0
_diffrn_reflns_limit_k_max 9
_diffrn_reflns_limit_k_min 0
_diffrn_reflns_limit_l_max 22
_diffrn_reflns_limit_l_min -23
_diffrn_reflns_number 3904
_diffrn_reflns_theta_full 27.56
_diffrn_reflns_theta_max 27.56
_diffrn_reflns_theta_min 1.82
_diffrn_standards_decay_% 'random variation +-2'
_diffrn_standards_interval_count 50
_diffrn_standards_number 2
_exptl_absorpt_coefficient_mu 7.166
_exptl_absorpt_correction_T_max .151
_exptl_absorpt_correction_T_min .071
_exptl_absorpt_correction_type '\y scan'
_exptl_absorpt_process_details '(North et al., 1968)'
_exptl_crystal_colour 'green yellow'
_exptl_crystal_density_diffrn 2.032
_exptl_crystal_density_method 'not measured'
_exptl_crystal_description block
_exptl_crystal_F_000 936
_exptl_crystal_size_max .52
_exptl_crystal_size_mid .26
_exptl_crystal_size_min .26
_refine_diff_density_max .985
_refine_diff_density_min -.598
_refine_ls_extinction_coef .0038(2)
_refine_ls_extinction_method SHELXL97
_refine_ls_goodness_of_fit_ref 1.016
_refine_ls_hydrogen_treatment mixed
_refine_ls_matrix_type full
_refine_ls_number_parameters 222
_refine_ls_number_reflns 3748
_refine_ls_number_restraints 0
_refine_ls_restrained_S_all 1.016
_refine_ls_R_factor_all .063
_refine_ls_R_factor_gt .037
_refine_ls_shift/su_max .001
_refine_ls_shift/su_mean .000
_refine_ls_structure_factor_coef Fsqd
_refine_ls_weighting_details 'w = 1/[\s^2^(Fo^2^)+(0.0367P)^2^+0.3862P] where P = (Fo^2^+2Fc^2^)/3'
_refine_ls_weighting_scheme calc
_refine_ls_wR_factor_ref .082
_reflns_number_gt 2799
_reflns_number_total 3748
_reflns_threshold_expression I>2\s(I)
_cod_data_source_file qa0259.cif
_cod_data_source_block I
_cod_depositor_comments
;
The following automatic conversions were performed:

'_refine_ls_weighting_scheme' value 'calc w =
1/[\s^2^(Fo^2^)+(0.0367P)^2^+0.3862P] where P = (Fo^2^+2Fc^2^)/3' was
changed to 'calc'. New tag '_refine_ls_weighting_details' was
created. The value of the new tag was set to 'w =
1/[\s^2^(Fo^2^)+(0.0367P)^2^+0.3862P] where P = (Fo^2^+2Fc^2^)/3'.

Automatic conversion script
Id: cif_fix_values 3143 2015-03-26 13:38:13Z robertas 
;
_cod_original_sg_symbol_H-M 'P 21/n'
_cod_database_code 2010942
_cod_database_fobs_code 2010942

loop_
_symmetry_equiv_pos_as_xyz
'x, y, z'
'x+1/2, -y+1/2, z+1/2'
'-x, -y, -z'
'-x-1/2, y-1/2, -z-1/2'

loop_
_atom_site_label
_atom_site_fract_x
_atom_site_fract_y
_atom_site_fract_z
_atom_site_U_iso_or_equiv
_atom_site_adp_type
_atom_site_calc_flag
_atom_site_refinement_flags
_atom_site_occupancy
_atom_site_disorder_assembly
_atom_site_disorder_group
_atom_site_type_symbol
W1 .318564(18) .22037(4) .066959(14) .04187(11) Uani d . 1 . . W
O1 .4187(4) .4078(9) -.0664(3) .0791(17) Uani d . 1 . . O
O2 .3786(5) -.1699(9) .0044(4) .090(2) Uani d . 1 . . O
O3 .2638(4) .0174(8) .2132(3) .0723(15) Uani d . 1 . . O
O4 .2912(5) .6237(8) .1339(3) .0791(17) Uani d . 1 . . O
O5 .5455(4) .2314(9) .1620(3) .0843(19) Uani d . 1 . . O
N1 .0619(4) .2760(8) .0862(3) .0480(13) Uani d . 1 . . N
H1 .125(5) .253(8) .118(4) .043(17) Uiso d . 1 . . H
N2 .1541(4) .2166(7) -.0107(3) .0454(12) Uani d . 1 . . N
N3 -.1179(4) .3072(9) .0976(4) .0620(16) Uani d . 1 . . N
C1 .3795(5) .3436(10) -.0194(4) .0493(15) Uani d . 1 . . C
C2 .3531(6) -.0355(11) .0255(4) .0567(18) Uani d . 1 . . C
C3 .2784(5) .0898(9) .1583(4) .0498(16) Uani d . 1 . . C
C4 .2967(5) .4823(11) .1091(4) .0544(17) Uani d . 1 . . C
C5 .4618(5) .2281(10) .1274(4) .0566(17) Uani d . 1 . . C
C6 .1548(6) .1851(10) -.0866(4) .0553(17) Uani d . 1 . . C
H6 .2193 .1591 -.1017 .066 Uiso calc R 1 . . H
C7 .0677(6) .1897(11) -.1404(4) .068(2) Uani d . 1 . . C
H7 .0724 .1716 -.1913 .082 Uiso calc R 1 . . H
C8 -.0287(6) .2220(11) -.1181(5) .067(2) Uani d . 1 . . C
H8 -.0901 .2249 -.1542 .080 Uiso calc R 1 . . H
C9 -.0343(5) .2497(9) -.0433(4) .0569(18) Uani d . 1 . . C
H9 -.0992 .2706 -.0279 .068 Uiso calc R 1 . . H
C10 .0589(5) .2463(8) .0098(4) .0440(15) Uani d . 1 . . C
C11 -.0170(5) .2879(9) .1312(4) .0493(15) Uani d . 1 . . C
C12 .0137(6) .2787(11) .2086(4) .0615(19) Uani d . 1 . . C
H12 .0847 .2654 .2296 .074 Uiso calc R 1 . . H
C13 -.0617(7) .2894(13) .2542(6) .085(3) Uani d . 1 . . C
H13 -.0428 .2829 .3068 .102 Uiso calc R 1 . . H
C14 -.1657(7) .3101(15) .2212(6) .093(3) Uani d . 1 . . C
H14 -.2186 .3212 .2508 .112 Uiso calc R 1 . . H
C15 -.1894(6) .3138(13) .1440(6) .084(3) Uani d . 1 . . C
H15 -.2604 .3214 .1221 .101 Uiso calc R 1 . . H

loop_
_atom_site_aniso_label
_atom_site_aniso_U_11
_atom_site_aniso_U_22
_atom_site_aniso_U_33
_atom_site_aniso_U_12
_atom_site_aniso_U_13
_atom_site_aniso_U_23
W1 .03809(14) .05104(17) .03725(15) .00048(12) .00855(9) .00116(13)
O1 .084(4) .099(5) .060(3) -.014(3) .028(3) .011(3)
O2 .115(5) .074(4) .089(5) .027(4) .039(4) -.015(4)
O3 .077(4) .086(4) .059(3) .008(3) .025(3) .020(3)
O4 .108(5) .060(4) .073(4) -.001(3) .027(3) -.016(3)
O5 .049(3) .132(6) .068(4) -.011(3) -.003(3) .025(4)
N1 .035(2) .059(3) .049(3) .003(2) .003(2) .005(3)
N2 .046(3) .046(3) .045(3) -.001(2) .009(2) .000(3)
N3 .041(3) .068(4) .079(4) .007(3) .014(3) .001(3)
C1 .045(3) .052(4) .051(4) .002(3) .011(3) .000(3)
C2 .061(4) .064(5) .050(4) .004(4) .023(3) -.001(4)
C3 .044(3) .051(4) .057(4) .008(3) .015(3) .002(3)
C4 .056(4) .066(5) .043(4) -.005(3) .015(3) -.003(4)
C5 .049(4) .070(5) .052(4) -.005(3) .011(3) .011(4)
C6 .063(4) .056(5) .047(4) -.001(3) .010(3) -.010(3)
C7 .075(5) .081(6) .042(4) -.010(4) -.006(4) -.002(4)
C8 .065(5) .070(5) .056(4) -.009(4) -.017(4) .008(4)
C9 .045(3) .061(5) .060(4) -.001(3) -.005(3) .002(4)
C10 .043(3) .038(4) .050(4) -.003(2) .005(3) .003(3)
C11 .045(3) .042(3) .063(4) .000(3) .016(3) -.005(3)
C12 .051(4) .081(5) .053(4) -.007(4) .011(3) -.013(4)
C13 .076(6) .115(8) .071(6) -.003(5) .033(5) -.015(6)
C14 .068(5) .127(9) .095(8) -.003(5) .042(5) -.025(7)
C15 .041(4) .104(7) .111(8) .001(4) .027(4) -.006(6)

loop_
_atom_type_symbol
_atom_type_description
_atom_type_scat_dispersion_real
_atom_type_scat_dispersion_imag
_atom_type_scat_source
C C .0033 .0016 'International Tables Vol C Tables 4.2.6.8 and 6.1.1.4'
H H .0000 .0000 'International Tables Vol C Tables 4.2.6.8 and 6.1.1.4'
N N .0061 .0033 'International Tables Vol C Tables 4.2.6.8 and 6.1.1.4'
O O .0106 .0060 'International Tables Vol C Tables 4.2.6.8 and 6.1.1.4'
W W -.8490 6.8722 'International Tables Vol C Tables 4.2.6.8 and 6.1.1.4'

loop_
_geom_angle_atom_site_label_1
_geom_angle_atom_site_label_2
_geom_angle_atom_site_label_3
_geom_angle
C5 W1 C3 84.9(3)
C5 W1 C1 87.8(3)
C3 W1 C1 172.3(2)
C5 W1 C2 89.2(3)
C3 W1 C2 88.5(3)
C1 W1 C2 89.1(3)
C5 W1 C4 86.9(3)
C3 W1 C4 93.5(3)
C1 W1 C4 88.4(3)
C2 W1 C4 175.4(3)
C5 W1 N2 176.5(2)
C3 W1 N2 98.5(2)
C1 W1 N2 88.8(2)
C2 W1 N2 90.2(2)
C4 W1 N2 93.6(2)
C10 N1 C11 132.7(6)
C10 N2 C6 116.6(6)
C10 N2 W1 127.6(4)
C6 N2 W1 115.8(4)
C15 N3 C11 115.9(7)
O1 C1 W1 176.3(6)
O2 C2 W1 175.3(7)
O3 C3 W1 174.5(6)
O4 C4 W1 175.8(7)
O5 C5 W1 179.3(7)
C7 C6 N2 123.9(7)
C6 C7 C8 118.4(7)
C9 C8 C7 120.2(7)
C8 C9 C10 118.9(7)
N2 C10 N1 114.6(5)
N2 C10 C9 122.0(7)
N1 C10 C9 123.3(6)
N3 C11 C12 123.3(7)
N3 C11 N1 119.1(7)
C12 C11 N1 117.6(6)
C13 C12 C11 119.0(8)
C12 C13 C14 118.9(9)
C15 C14 C13 118.3(8)
N3 C15 C14 124.5(8)
C10 N1 H1 118(4)
C11 N1 H1 107(4)

loop_
_geom_bond_atom_site_label_1
_geom_bond_atom_site_label_2
_geom_bond_site_symmetry_2
_geom_bond_distance
_geom_bond_publ_flag
W1 C5 . 1.967(7) ?
W1 C3 . 2.020(7) ?
W1 C1 . 2.041(7) ?
W1 C2 . 2.057(8) ?
W1 C4 . 2.063(8) ?
W1 N2 . 2.320(6) ?
O1 C1 . 1.144(8) ?
O2 C2 . 1.106(9) ?
O3 C3 . 1.152(8) ?
O4 C4 . 1.115(9) ?
O5 C5 . 1.145(8) ?
N1 C10 . 1.374(9) ?
N1 C11 . 1.395(8) ?
N2 C10 . 1.347(8) ?
N2 C6 . 1.375(9) ?
N3 C15 . 1.335(10) ?
N3 C11 . 1.338(9) ?
C6 C7 . 1.344(10) ?
C7 C8 . 1.379(11) ?
C8 C9 . 1.363(11) ?
C9 C10 . 1.395(9) ?
C11 C12 . 1.371(11) ?
C12 C13 . 1.365(11) ?
C13 C14 . 1.372(13) ?
C14 C15 . 1.359(13) ?
N1 H1 . .92(6) ?

loop_
_geom_hbond_atom_site_label_D
_geom_hbond_atom_site_label_H
_geom_hbond_atom_site_label_A
_geom_hbond_distance_DH
_geom_hbond_distance_HA
_geom_hbond_distance_DA
_geom_hbond_angle_DHA
N1 H1 C3 .92(6) 2.30(6) 3.154(8) 154(5)
N1 H1 C4 .92(6) 2.78(6) 3.317(9) 119(5)

loop_
_geom_torsion_atom_site_label_1
_geom_torsion_atom_site_label_2
_geom_torsion_atom_site_label_3
_geom_torsion_atom_site_label_4
_geom_torsion
C5 W1 N2 C10 -152(4)
C3 W1 N2 C10 40.2(5)
C1 W1 N2 C10 -142.2(5)
C2 W1 N2 C10 128.7(5)
C4 W1 N2 C10 -53.9(5)
C5 W1 N2 C6 26(4)
C3 W1 N2 C6 -141.7(5)
C1 W1 N2 C6 35.9(5)
C2 W1 N2 C6 -53.2(5)
C4 W1 N2 C6 124.2(5)
C5 W1 C1 O1 31(10)
C3 W1 C1 O1 14(11)
C2 W1 C1 O1 -58(10)
C4 W1 C1 O1 118(10)
N2 W1 C1 O1 -148(10)
C5 W1 C2 O2 -23(9)
C3 W1 C2 O2 -108(9)
C1 W1 C2 O2 65(9)
C4 W1 C2 O2 8(11)
N2 W1 C2 O2 153(9)
C5 W1 C3 O3 2(7)
C1 W1 C3 O3 20(8)
C2 W1 C3 O3 92(7)
C4 W1 C3 O3 -84(7)
N2 W1 C3 O3 -178(6)
C5 W1 C4 O4 6(9)
C3 W1 C4 O4 91(9)
C1 W1 C4 O4 -82(9)
C2 W1 C4 O4 -25(11)
N2 W1 C4 O4 -170(9)
C3 W1 C5 O5 11E1(5)
C1 W1 C5 O5 -7E1(5)
C2 W1 C5 O5 2E1(5)
C4 W1 C5 O5 -16E1(5)
N2 W1 C5 O5 -6E1(5)
C10 N2 C6 C7 2.7(10)
W1 N2 C6 C7 -175.7(6)
N2 C6 C7 C8 -2.2(12)
C6 C7 C8 C9 .5(12)
C7 C8 C9 C10 .5(11)
C6 N2 C10 N1 179.6(5)
W1 N2 C10 N1 -2.2(7)
C6 N2 C10 C9 -1.6(9)
W1 N2 C10 C9 176.6(4)
C11 N1 C10 N2 -170.6(6)
C11 N1 C10 C9 10.6(11)
C8 C9 C10 N2 .1(10)
C8 C9 C10 N1 178.8(6)
C15 N3 C11 C12 -1.2(11)
C15 N3 C11 N1 178.6(7)
C10 N1 C11 N3 -13.7(11)
C10 N1 C11 C12 166.1(7)
N3 C11 C12 C13 .1(12)
N1 C11 C12 C13 -179.8(7)
C11 C12 C13 C14 -.3(13)
C12 C13 C14 C15 1.8(15)
C11 N3 C15 C14 2.9(14)
C13 C14 C15 N3 -3.2(17)
